data_4113134
loop_
_publ_author_name
'Masanari Kimura'
'Atsuko Miyachi'
'Keisuke Kojima'
'Shuji Tanaka'
'Yoshinao Tamaru'

_publ_section_title
;
 Highly Stereo- and Regioselective Ni-Catalyzed Homoallylation of
 Aldimines with Conjugated Dienes Promoted by Diethylzinc
;
_journal_name_full 'Journal of the American Chemical Society'
_journal_page_first 14360
_journal_page_last 14361
_journal_paper_doi 10.1021/ja0450354
_journal_volume 126
_journal_year 2004
_chemical_formula_moiety 'C26 H25 N3 O6 '
_chemical_formula_sum 'C26 H25 N3 O6'
_chemical_formula_weight 475.50
_space_group_IT_number 2
_symmetry_cell_setting triclinic
_symmetry_Int_Tables_number 2
_symmetry_space_group_name_Hall '-P 1'
_symmetry_space_group_name_H-M 'P -1'
_cell_angle_alpha 104.489(4)
_cell_angle_beta 106.513(1)
_cell_angle_gamma 102.553(2)
_cell_formula_units_Z 2
_cell_length_a 9.021(1)
_cell_length_b 11.1799(8)
_cell_length_c 13.772(2)
_cell_measurement_temperature 294.2
_cell_volume 1225.5(2)
_computing_cell_refinement D*TREK
_computing_data_collection D*TREK
_computing_data_reduction 'teXsan Ver. 1.11'
_computing_publication_material 'teXsan Ver. 1.11'
_computing_structure_refinement 'teXsan Ver. 1.10'
_computing_structure_solution SIR92
_diffrn_measured_fraction_theta_full 0.9164
_diffrn_measured_fraction_theta_max 0.9164
_diffrn_measurement_device_type 'Quantum CCD/Rigaku AFC7'
_diffrn_measurement_method \w
_diffrn_radiation_type 'Mo K\a'
_diffrn_radiation_wavelength 0.7107
_diffrn_reflns_av_R_equivalents 0.024
_diffrn_reflns_limit_h_max 11
_diffrn_reflns_limit_h_min -9
_diffrn_reflns_limit_k_max 12
_diffrn_reflns_limit_k_min -14
_diffrn_reflns_limit_l_max 17
_diffrn_reflns_limit_l_min -17
_diffrn_reflns_number 10565
_diffrn_reflns_theta_full 27.61
_diffrn_reflns_theta_max 27.61
_exptl_absorpt_coefficient_mu 0.093
_exptl_absorpt_correction_T_max 0.977
_exptl_absorpt_correction_T_min 0.764
_exptl_absorpt_correction_type multi-scan
_exptl_absorpt_process_details '(Jacobson, 1998)'
_exptl_crystal_colour clear
_exptl_crystal_density_diffrn 1.288
_exptl_crystal_description block
_exptl_crystal_size_max 0.400
_exptl_crystal_size_mid 0.400
_exptl_crystal_size_min 0.250
_refine_diff_density_max 0.31
_refine_diff_density_min -0.29
_refine_ls_extinction_coef 0.06(3)
_refine_ls_extinction_method 'Zachariasen(1967) type 2 gaussian isotropic'
_refine_ls_goodness_of_fit_ref 2.025
_refine_ls_hydrogen_treatment noref
_refine_ls_number_parameters 317
_refine_ls_number_reflns 5206
_refine_ls_R_factor_gt 0.0681
_refine_ls_shift/su_max 0.0001
_refine_ls_structure_factor_coef Fsqd
_refine_ls_weighting_details 'w = 1/[\s^2^(Fo^2^) + (0.05000(Max(Fo^2^,0) + 2Fc^2^)/3)^2^]'
_refine_ls_weighting_scheme calc
_refine_ls_wR_factor_ref 0.2053
_reflns_number_gt 2951
_reflns_number_total 5206
_reflns_threshold_expression F^2^>2.0\s(F^2^)
_cod_data_source_file ja0450354si20040902_123515.cif
_cod_data_source_block 0425
_cod_original_cell_volume 1225.6(2)
_cod_original_sg_symbol_H-M 'P -1 '
_cod_original_formula_sum 'C26 H25 N3 O6 '
_cod_database_code 4113134

loop_
_symmetry_equiv_pos_as_xyz
x,y,z
-x,-y,-z

loop_
_atom_site_label
_atom_site_type_symbol
_atom_site_fract_x
_atom_site_fract_y
_atom_site_fract_z
_atom_site_U_iso_or_equiv
_atom_site_adp_type
_atom_site_occupancy
_atom_site_calc_flag
O(1) O 0.9672(4) 0.4785(3) 0.6862(3) 0.146(1) Uani 1.00 d
O(2) O 0.8168(4) 0.5979(3) 0.7120(2) 0.144(1) Uani 1.00 d
O(3) O 0.1279(3) 0.2201(3) 0.4382(2) 0.1222(9) Uani 1.00 d
O(4) O 0.2352(3) 0.4140(3) 0.5502(2) 0.131(1) Uani 1.00 d
O(5) O 0.6457(3) -0.0107(2) 0.4355(2) 0.1023(8) Uani 1.00 d
O(6) O 0.4277(4) 0.4239(2) 0.1140(2) 0.1137(9) Uani 1.00 d
N(1) N 0.8354(4) 0.4970(3) 0.6689(2) 0.105(1) Uani 1.00 d
N(2) N 0.2447(4) 0.3123(3) 0.4987(2) 0.0897(9) Uani 1.00 d
N(3) N 0.5522(2) 0.0362(2) 0.2823(2) 0.0591(6) Uani 1.00 d
C(1) C 0.5767(3) 0.1829(2) 0.4543(2) 0.0636(8) Uani 1.00 d
C(2) C 0.7118(3) 0.2820(3) 0.5295(2) 0.0726(8) Uani 1.00 d
C(3) C 0.6910(4) 0.3901(3) 0.5907(2) 0.0740(8) Uani 1.00 d
C(4) C 0.5408(4) 0.4039(3) 0.5830(2) 0.0723(8) Uani 1.00 d
C(5) C 0.4085(3) 0.3024(3) 0.5091(2) 0.0675(8) Uani 1.00 d
C(6) C 0.4236(3) 0.1930(2) 0.4445(2) 0.0683(8) Uani 1.00 d
C(7) C 0.5963(3) 0.0611(2) 0.3895(2) 0.0665(8) Uani 1.00 d
C(8) C 0.5228(3) 0.1353(2) 0.2369(2) 0.0542(6) Uani 1.00 d
C(9) C 0.6498(3) 0.2456(2) 0.2593(2) 0.0631(7) Uani 1.00 d
C(10) C 0.6215(4) 0.3438(2) 0.2202(2) 0.0738(9) Uani 1.00 d
C(11) C 0.4667(4) 0.3320(2) 0.1565(2) 0.0714(9) Uani 1.00 d
C(12) C 0.3416(3) 0.2216(3) 0.1335(2) 0.0734(9) Uani 1.00 d
C(13) C 0.3687(3) 0.1239(2) 0.1730(2) 0.0629(7) Uani 1.00 d
C(14) C 0.5479(7) 0.5410(4) 0.1402(4) 0.139(2) Uani 1.00 d
C(15) C 0.5500(3) -0.0904(2) 0.2115(2) 0.0644(8) Uani 1.00 d
C(16) C 0.6639(4) -0.0693(3) 0.1513(2) 0.0787(9) Uani 1.00 d
C(17) C 0.8414(4) -0.0213(3) 0.2222(3) 0.099(1) Uani 1.00 d
C(18) C 0.8878(5) -0.1285(5) 0.2544(5) 0.145(2) Uani 1.00 d
C(19) C 0.9386(9) -0.1355(7) 0.3437(6) 0.193(3) Uani 1.00 d
C(20) C 0.9490(5) 0.0331(6) 0.1667(4) 0.161(2) Uani 1.00 d
C(21) C 0.3784(3) -0.1737(2) 0.1430(2) 0.0657(8) Uani 1.00 d
C(22) C 0.3146(4) -0.2034(3) 0.0328(3) 0.0844(10) Uani 1.00 d
C(23) C 0.1560(5) -0.2821(4) -0.0270(3) 0.114(1) Uani 1.00 d
C(24) C 0.0600(5) -0.3312(3) 0.0222(5) 0.119(1) Uani 1.00 d
C(25) C 0.1194(5) -0.3066(3) 0.1307(5) 0.112(2) Uani 1.00 d
C(26) C 0.2779(4) -0.2273(3) 0.1912(3) 0.088(1) Uani 1.00 d
H(1) H 0.8201 0.2754 0.5389 0.0868 Uiso 1.00 calc
H(2) H 0.5287 0.4810 0.6272 0.0865 Uiso 1.00 calc
H(3) H 0.3275 0.1237 0.3927 0.0817 Uiso 1.00 calc
H(4) H 0.7594 0.2537 0.3027 0.0754 Uiso 1.00 calc
H(5) H 0.7107 0.4214 0.2375 0.0882 Uiso 1.00 calc
H(6) H 0.2324 0.2126 0.0886 0.0878 Uiso 1.00 calc
H(7) H 0.2790 0.0467 0.1559 0.0752 Uiso 1.00 calc
H(8) H 0.6362 0.5238 0.1179 0.1667 Uiso 1.00 calc
H(9) H 0.5022 0.5956 0.1036 0.1667 Uiso 1.00 calc
H(10) H 0.5890 0.5851 0.2172 0.1667 Uiso 1.00 calc
H(11) H 0.5929 -0.1358 0.2589 0.0770 Uiso 1.00 calc
H(12) H 0.6434 -0.1511 0.0966 0.0941 Uiso 1.00 calc
H(13) H 0.6414 -0.0057 0.1174 0.0941 Uiso 1.00 calc
H(14) H 0.8562 0.0476 0.2865 0.1186 Uiso 1.00 calc
H(15) H 0.8761 -0.2038 0.1960 0.1735 Uiso 1.00 calc
H(16) H 0.9533 -0.0638 0.4060 0.2313 Uiso 1.00 calc
H(17) H 0.9643 -0.2127 0.3529 0.2313 Uiso 1.00 calc
H(18) H 1.0619 0.0626 0.2141 0.1931 Uiso 1.00 calc
H(19) H 0.9341 -0.0341 0.1014 0.1931 Uiso 1.00 calc
H(20) H 0.9198 0.1056 0.1490 0.1931 Uiso 1.00 calc
H(21) H 0.3822 -0.1683 -0.0034 0.1010 Uiso 1.00 calc
H(22) H 0.1140 -0.3020 -0.1042 0.1359 Uiso 1.00 calc
H(23) H -0.0518 -0.3843 -0.0197 0.1424 Uiso 1.00 calc
H(24) H 0.0510 -0.3445 0.1652 0.1336 Uiso 1.00 calc
H(25) H 0.3190 -0.2090 0.2683 0.1058 Uiso 1.00 calc

loop_
_atom_site_aniso_label
_atom_site_aniso_U_11
_atom_site_aniso_U_22
_atom_site_aniso_U_33
_atom_site_aniso_U_12
_atom_site_aniso_U_13
_atom_site_aniso_U_23
O(1) 0.080(2) 0.154(2) 0.132(2) 0.015(2) 0.003(2) -0.015(2)
O(2) 0.124(2) 0.110(2) 0.121(2) 0.010(2) 0.018(2) -0.036(2)
O(3) 0.077(2) 0.118(2) 0.126(2) 0.020(1) 0.020(2) -0.008(2)
O(4) 0.112(2) 0.127(2) 0.125(2) 0.050(2) 0.045(2) -0.019(2)
O(5) 0.156(2) 0.105(2) 0.077(1) 0.078(2) 0.044(1) 0.047(1)
O(6) 0.170(2) 0.082(1) 0.108(2) 0.056(2) 0.048(2) 0.051(1)
N(1) 0.093(2) 0.106(2) 0.076(2) 0.011(2) 0.016(2) -0.005(2)
N(2) 0.088(2) 0.096(2) 0.075(2) 0.033(2) 0.030(1) 0.006(1)
N(3) 0.070(1) 0.052(1) 0.057(1) 0.0229(9) 0.0220(10) 0.0173(9)
C(1) 0.079(2) 0.066(1) 0.049(1) 0.027(1) 0.021(1) 0.022(1)
C(2) 0.077(2) 0.080(2) 0.056(1) 0.026(1) 0.018(1) 0.020(1)
C(3) 0.076(2) 0.077(2) 0.050(1) 0.012(1) 0.011(1) 0.013(1)
C(4) 0.089(2) 0.072(2) 0.050(1) 0.023(1) 0.026(1) 0.012(1)
C(5) 0.074(2) 0.073(2) 0.051(1) 0.023(1) 0.023(1) 0.015(1)
C(6) 0.080(2) 0.065(1) 0.052(1) 0.022(1) 0.020(1) 0.012(1)
C(7) 0.078(2) 0.067(1) 0.060(2) 0.030(1) 0.025(1) 0.024(1)
C(8) 0.063(1) 0.051(1) 0.049(1) 0.021(1) 0.023(1) 0.0140(10)
C(9) 0.064(2) 0.059(1) 0.058(1) 0.013(1) 0.018(1) 0.015(1)
C(10) 0.100(2) 0.053(1) 0.066(2) 0.014(1) 0.037(2) 0.017(1)
C(11) 0.105(2) 0.061(1) 0.059(2) 0.039(2) 0.033(2) 0.023(1)
C(12) 0.078(2) 0.070(2) 0.072(2) 0.033(1) 0.020(1) 0.021(1)
C(13) 0.063(2) 0.057(1) 0.068(2) 0.024(1) 0.024(1) 0.016(1)
C(14) 0.233(5) 0.075(2) 0.120(3) 0.048(3) 0.068(3) 0.046(2)
C(15) 0.077(2) 0.054(1) 0.067(2) 0.029(1) 0.028(1) 0.015(1)
C(16) 0.074(2) 0.074(2) 0.084(2) 0.025(1) 0.034(2) 0.011(1)
C(17) 0.070(2) 0.103(2) 0.106(3) 0.025(2) 0.030(2) 0.007(2)
C(18) 0.094(3) 0.169(4) 0.155(4) 0.077(3) 0.021(3) 0.023(4)
C(19) 0.186(6) 0.241(7) 0.150(5) 0.135(5) 0.014(4) 0.057(5)
C(20) 0.076(3) 0.218(5) 0.151(4) 0.006(3) 0.052(3) 0.018(4)
C(21) 0.075(2) 0.047(1) 0.075(2) 0.025(1) 0.029(1) 0.012(1)
C(22) 0.087(2) 0.069(2) 0.079(2) 0.014(1) 0.027(2) 0.007(1)
C(23) 0.097(3) 0.087(2) 0.106(3) 0.008(2) 0.015(2) -0.009(2)
C(24) 0.083(3) 0.068(2) 0.167(4) 0.016(2) 0.030(3) -0.001(2)
C(25) 0.094(3) 0.075(2) 0.170(4) 0.018(2) 0.066(3) 0.036(3)
C(26) 0.095(2) 0.078(2) 0.112(3) 0.033(2) 0.056(2) 0.038(2)

loop_
_atom_type_symbol
_atom_type_description
_atom_type_scat_dispersion_real
_atom_type_scat_dispersion_imag
_atom_type_scat_source
C C 0.003 0.002
;International Tables for Crystallography
(1992, Vol. C, Tables 4.2.6.8 and 6.1.1.1)
;
H H 0.000 0.000
;International Tables for Crystallography
(1992, Vol. C, Table 6.1.1.2)
;
N N 0.006 0.003
;International Tables for Crystallography
(1992, Vol. C, Tables 4.2.6.8 and 6.1.1.1)
;
O O 0.011 0.006
;International Tables for Crystallography
(1992, Vol. C, Tables 4.2.6.8 and 6.1.1.1)
;

loop_
_geom_angle_atom_site_label_1
_geom_angle_atom_site_label_2
_geom_angle_atom_site_label_3
_geom_angle
_geom_angle_publ_flag
C(11) O(6) C(14) 119.1(3) yes
O(1) N(1) O(2) 123.7(3) yes
O(1) N(1) C(3) 118.0(3) yes
O(2) N(1) C(3) 118.3(3) yes
O(3) N(2) O(4) 123.8(3) yes
O(3) N(2) C(5) 118.4(3) yes
O(4) N(2) C(5) 117.7(3) yes
C(7) N(3) C(8) 120.4(2) yes
C(7) N(3) C(15) 119.9(2) yes
C(8) N(3) C(15) 119.5(2) yes
C(2) C(1) C(6) 119.3(2) yes
C(2) C(1) C(7) 120.1(2) yes
C(6) C(1) C(7) 120.5(2) yes
C(1) C(2) C(3) 119.2(3) yes
N(1) C(3) C(2) 119.1(3) yes
N(1) C(3) C(4) 117.8(3) yes
C(2) C(3) C(4) 123.2(3) yes
C(3) C(4) C(5) 116.3(3) yes
N(2) C(5) C(4) 118.2(3) yes
N(2) C(5) C(6) 119.2(3) yes
C(4) C(5) C(6) 122.6(3) yes
C(1) C(6) C(5) 119.5(3) yes
O(5) C(7) N(3) 124.1(2) yes
O(5) C(7) C(1) 118.8(2) yes
N(3) C(7) C(1) 117.1(2) yes
N(3) C(8) C(9) 120.1(2) yes
N(3) C(8) C(13) 120.9(2) yes
C(9) C(8) C(13) 119.1(2) yes
C(8) C(9) C(10) 120.5(2) yes
C(9) C(10) C(11) 120.2(2) yes
O(6) C(11) C(10) 124.2(3) yes
O(6) C(11) C(12) 116.8(3) yes
C(10) C(11) C(12) 119.0(2) yes
C(11) C(12) C(13) 121.1(2) yes
C(8) C(13) C(12) 120.1(2) yes
N(3) C(15) C(16) 111.1(2) yes
N(3) C(15) C(21) 110.7(2) yes
C(16) C(15) C(21) 115.3(2) yes
C(15) C(16) C(17) 113.5(3) yes
C(16) C(17) C(18) 109.4(3) yes
C(16) C(17) C(20) 111.6(3) yes
C(18) C(17) C(20) 110.7(4) yes
C(17) C(18) C(19) 129.0(6) yes
C(15) C(21) C(22) 123.6(2) yes
C(15) C(21) C(26) 119.0(3) yes
C(22) C(21) C(26) 117.3(3) yes
C(21) C(22) C(23) 121.4(3) yes
C(22) C(23) C(24) 120.1(4) yes
C(23) C(24) C(25) 120.4(4) yes
C(24) C(25) C(26) 119.8(4) yes
C(21) C(26) C(25) 120.9(3) yes

loop_
_geom_bond_atom_site_label_1
_geom_bond_atom_site_label_2
_geom_bond_distance
_geom_bond_publ_flag
O(1) N(1) 1.217(4) yes
O(2) N(1) 1.207(4) yes
O(3) N(2) 1.211(3) yes
O(4) N(2) 1.216(3) yes
O(5) C(7) 1.222(3) yes
O(6) C(11) 1.364(3) yes
O(6) C(14) 1.394(5) yes
N(1) C(3) 1.472(4) yes
N(2) C(5) 1.475(4) yes
N(3) C(7) 1.352(3) yes
N(3) C(8) 1.438(3) yes
N(3) C(15) 1.497(3) yes
C(1) C(2) 1.381(4) yes
C(1) C(6) 1.381(4) yes
C(1) C(7) 1.506(4) yes
C(2) C(3) 1.373(4) yes
C(3) C(4) 1.374(4) yes
C(4) C(5) 1.375(4) yes
C(5) C(6) 1.379(4) yes
C(8) C(9) 1.387(3) yes
C(8) C(13) 1.377(3) yes
C(9) C(10) 1.378(4) yes
C(10) C(11) 1.380(4) yes
C(11) C(12) 1.376(4) yes
C(12) C(13) 1.374(3) yes
C(15) C(16) 1.508(4) yes
C(15) C(21) 1.502(4) yes
C(16) C(17) 1.511(4) yes
C(17) C(18) 1.480(6) yes
C(17) C(20) 1.515(6) yes
C(18) C(19) 1.212(7) yes
C(21) C(22) 1.383(4) yes
C(21) C(26) 1.389(4) yes
C(22) C(23) 1.385(5) yes
C(23) C(24) 1.350(6) yes
C(24) C(25) 1.367(6) yes
C(25) C(26) 1.388(5) yes

loop_
_geom_contact_atom_site_label_1
_geom_contact_atom_site_label_2
_geom_contact_distance
_geom_contact_site_symmetry_2
O(1) C(10) 3.489(4) 2_766
O(1) O(4) 3.540(4) 1_655
O(2) N(2) 3.243(4) 2_666
O(2) O(3) 3.304(5) 2_666
O(2) C(12) 3.388(4) 2_666
O(2) O(4) 3.471(5) 2_666
O(3) C(17) 3.375(4) 1_455
O(3) C(20) 3.486(6) 1_455
O(3) C(19) 3.533(8) 2_656
O(4) C(10) 3.297(4) 2_666
O(4) N(1) 3.345(4) 2_666
O(4) C(3) 3.352(4) 2_666
O(5) C(6) 2.998(3) 2_656
O(5) C(1) 3.398(3) 2_656
O(5) C(5) 3.496(3) 2_656
O(5) O(5) 3.582(5) 2_656
N(1) N(2) 3.546(4) 2_666
C(4) C(4) 3.546(5) 2_666
C(14) C(14) 3.533(9) 2_665
C(24) C(24) 3.533(8) 2_545

loop_
_geom_torsion_atom_site_label_1
_geom_torsion_atom_site_label_2
_geom_torsion_atom_site_label_3
_geom_torsion_atom_site_label_4
_geom_torsion
_geom_torsion_publ_flag
O(1) N(1) C(3) C(2) -9.4(5) yes
O(1) N(1) C(3) C(4) 170.6(3) yes
O(2) N(1) C(3) C(2) 170.5(3) yes
O(2) N(1) C(3) C(4) -9.6(4) yes
O(3) N(2) C(5) C(4) -175.8(3) yes
O(3) N(2) C(5) C(6) 4.6(4) yes
O(4) N(2) C(5) C(4) 5.4(4) yes
O(4) N(2) C(5) C(6) -174.2(3) yes
O(5) C(7) N(3) C(8) -169.1(3) yes
O(5) C(7) N(3) C(15) 4.9(4) yes
O(5) C(7) C(1) C(2) 66.8(3) yes
O(5) C(7) C(1) C(6) -108.7(3) yes
O(6) C(11) C(10) C(9) -179.8(2) yes
O(6) C(11) C(12) C(13) -179.7(3) yes
N(1) C(3) C(2) C(1) -178.5(2) yes
N(1) C(3) C(4) C(5) 179.9(2) yes
N(2) C(5) C(4) C(3) 179.4(2) yes
N(2) C(5) C(6) C(1) -179.7(2) yes
N(3) C(7) C(1) C(2) -115.3(3) yes
N(3) C(7) C(1) C(6) 69.1(3) yes
N(3) C(8) C(9) C(10) -177.0(2) yes
N(3) C(8) C(13) C(12) 177.6(2) yes
N(3) C(15) C(16) C(17) 70.4(3) yes
N(3) C(15) C(21) C(22) 111.5(3) yes
N(3) C(15) C(21) C(26) -70.1(3) yes
C(1) C(2) C(3) C(4) 1.6(4) yes
C(1) C(6) C(5) C(4) 0.7(4) yes
C(1) C(7) N(3) C(8) 13.2(3) yes
C(1) C(7) N(3) C(15) -172.9(2) yes
C(2) C(1) C(6) C(5) 0.7(4) yes
C(2) C(3) C(4) C(5) -0.2(4) yes
C(3) C(2) C(1) C(6) -1.8(4) yes
C(3) C(2) C(1) C(7) -177.4(2) yes
C(3) C(4) C(5) C(6) -1.0(4) yes
C(5) C(6) C(1) C(7) 176.3(2) yes
C(7) N(3) C(8) C(9) 66.5(3) yes
C(7) N(3) C(8) C(13) -112.1(3) yes
C(7) N(3) C(15) C(16) -120.3(3) yes
C(7) N(3) C(15) C(21) 110.2(3) yes
C(8) N(3) C(15) C(16) 53.6(3) yes
C(8) N(3) C(15) C(21) -75.8(3) yes
C(8) C(9) C(10) C(11) -1.3(4) yes
C(8) C(13) C(12) C(11) 0.1(4) yes
C(9) C(8) N(3) C(15) -107.5(3) yes
C(9) C(8) C(13) C(12) -0.9(4) yes
C(9) C(10) C(11) C(12) 0.5(4) yes
C(10) C(9) C(8) C(13) 1.5(4) yes
C(10) C(11) O(6) C(14) -3.6(5) yes
C(10) C(11) C(12) C(13) 0.1(4) yes
C(12) C(11) O(6) C(14) 176.1(3) yes
C(13) C(8) N(3) C(15) 74.0(3) yes
C(15) C(16) C(17) C(18) 72.7(4) yes
C(15) C(16) C(17) C(20) -164.4(3) yes
C(15) C(21) C(22) C(23) 179.2(3) yes
C(15) C(21) C(26) C(25) -178.9(3) yes
C(16) C(15) C(21) C(22) -15.7(3) yes
C(16) C(15) C(21) C(26) 162.7(2) yes
C(16) C(17) C(18) C(19) -118.9(7) yes
C(17) C(16) C(15) C(21) -162.6(2) yes
C(19) C(18) C(17) C(20) 117.7(7) yes
C(21) C(22) C(23) C(24) 0.4(5) yes
C(21) C(26) C(25) C(24) -1.0(5) yes
C(22) C(21) C(26) C(25) -0.4(4) yes
C(22) C(23) C(24) C(25) -1.8(6) yes
C(23) C(22) C(21) C(26) 0.7(4) yes
C(23) C(24) C(25) C(26) 2.1(6) yes
C(23) C(24) C(25) C(26) 2.1(6) yes
